data_2222682
loop_
_publ_author_name
'Zhou, Zhongzhen'
'You, Wenwei'
'Tang, Zhongkun'
'Zhao, Peiliang'

_publ_section_title
<i>N</i>'-<i>tert</i>-Butyl-<i>N</i>'-(3,5-dimethylbenzoyl)-2,2-dimethyl-4-oxochroman-6-carbohydrazide
_journal_coeditor_code FJ2236
_journal_issue 8
_journal_name_full 'Acta Crystallographica Section E'
_journal_page_first o2015
_journal_paper_doi 10.1107/S1600536809028815
_journal_volume 65
_journal_year 2009
_chemical_formula_iupac 'C25 H30 N2 O4'
_chemical_formula_moiety 'C25 H30 N2 O4'
_chemical_formula_sum 'C25 H30 N2 O4'
_chemical_formula_weight 422.51
_chemical_name_systematic
;
<i>N</i>'-<i>tert</i>-Butyl-<i>N</i>'-(3,5-dimethylbenzoyl)-2,2-dimethyl-4-
oxochroman-6-carbohydrazide
;
_space_group_IT_number 14
_symmetry_cell_setting monoclinic
_symmetry_space_group_name_Hall '-P 2yn'
_symmetry_space_group_name_H-M 'P 1 21/n 1'
_atom_sites_solution_hydrogens geom
_atom_sites_solution_primary direct
_atom_sites_solution_secondary difmap
_audit_creation_method SHELXL-97
_cell_angle_alpha 90.00
_cell_angle_beta 96.426(2)
_cell_angle_gamma 90.00
_cell_formula_units_Z 4
_cell_length_a 14.1260(12)
_cell_length_b 10.6964(9)
_cell_length_c 15.4370(13)
_cell_measurement_reflns_used 5293
_cell_measurement_temperature 297(2)
_cell_measurement_theta_max 27.93
_cell_measurement_theta_min 2.32
_cell_volume 2317.8(3)
_computing_cell_refinement 'SAINT (Bruker, 2001)'
_computing_data_collection 'SMART (Bruker, 2001)'
_computing_data_reduction 'SAINT (Bruker, 2001)'
_computing_molecular_graphics 'SHELXTL (Sheldrick, 2008)'
_computing_publication_material 'SHELXTL (Sheldrick, 2008)'
_computing_structure_refinement 'SHELXL97 (Sheldrick, 2008)'
_computing_structure_solution 'SHELXS97 (Sheldrick, 2008)'
_diffrn_ambient_temperature 297(2)
_diffrn_measured_fraction_theta_full 0.998
_diffrn_measured_fraction_theta_max 0.998
_diffrn_measurement_device_type 'Bruker SMART APEX CCD area-detector'
_diffrn_measurement_method '\f and \w'
_diffrn_radiation_monochromator graphite
_diffrn_radiation_source 'fine-focus sealed tube'
_diffrn_radiation_type MoK\a
_diffrn_radiation_wavelength 0.71073
_diffrn_reflns_av_R_equivalents 0.0196
_diffrn_reflns_av_sigmaI/netI 0.0259
_diffrn_reflns_limit_h_max 18
_diffrn_reflns_limit_h_min -18
_diffrn_reflns_limit_k_max 13
_diffrn_reflns_limit_k_min -13
_diffrn_reflns_limit_l_max 11
_diffrn_reflns_limit_l_min -19
_diffrn_reflns_number 13199
_diffrn_reflns_theta_full 27.00
_diffrn_reflns_theta_max 27.00
_diffrn_reflns_theta_min 2.07
_exptl_absorpt_coefficient_mu 0.082
_exptl_absorpt_correction_T_max 0.9838
_exptl_absorpt_correction_T_min 0.9758
_exptl_absorpt_correction_type multi-scan
_exptl_absorpt_process_details '(SADABS; Sheldrick, 2005)'
_exptl_crystal_colour colorless
_exptl_crystal_density_diffrn 1.211
_exptl_crystal_density_method 'not measured'
_exptl_crystal_description block
_exptl_crystal_F_000 904
_exptl_crystal_size_max 0.30
_exptl_crystal_size_mid 0.20
_exptl_crystal_size_min 0.20
_refine_diff_density_max 0.215
_refine_diff_density_min -0.173
_refine_ls_extinction_method none
_refine_ls_goodness_of_fit_ref 1.038
_refine_ls_hydrogen_treatment mixed
_refine_ls_matrix_type full
_refine_ls_number_parameters 338
_refine_ls_number_reflns 5043
_refine_ls_number_restraints 0
_refine_ls_restrained_S_all 1.038
_refine_ls_R_factor_all 0.0602
_refine_ls_R_factor_gt 0.0481
_refine_ls_shift/su_max 0.027
_refine_ls_shift/su_mean 0.001
_refine_ls_structure_factor_coef Fsqd
_refine_ls_weighting_details 'calc w=1/[\s^2^(Fo^2^)+(0.0739P)^2^+0.3537P] where P=(Fo^2^+2Fc^2^)/3'
_refine_ls_weighting_scheme calc
_refine_ls_wR_factor_gt 0.1330
_refine_ls_wR_factor_ref 0.1424
_reflns_number_gt 3983
_reflns_number_total 5043
_reflns_threshold_expression I>2\s(I)
_cod_data_source_file fj2236.cif
_cod_data_source_block I
_cod_depositor_comments
;
The following automatic conversions were performed:
'_symmetry_cell_setting' value 'Monoclinic' changed to 'monoclinic'
according to '/home/saulius/struct/CIF-dictionaries/cif_core.dic'
dictionary named 'cif_core.dic' version 2.4.1 from 2010-06-29.

Automatic conversion script
Id: cif_fix_enum 1527 2010-12-29 10:47:43Z saulius 

The following automatic conversions were performed:

'_symmetry_cell_setting' value 'Monoclinic' changed to 'monoclinic'
according to /home/saulius/struct/CIF-dictionaries/cif_core.dic
dictionary named 'cif_core.dic' version 2.4.1 from 2010-06-29.

Automatic conversion script
Id: cif_fix_values 1715 2011-07-08 13:25:40Z adriana 
;
_cod_original_sg_symbol_H-M 'P 21/n'
_cod_database_code 2222682
_cod_database_fobs_code 2222682

loop_
_symmetry_equiv_pos_as_xyz
'x, y, z'
'-x+1/2, y+1/2, -z+1/2'
'-x, -y, -z'
'x-1/2, -y-1/2, z-1/2'

loop_
_atom_site_type_symbol
_atom_site_label
_atom_site_fract_x
_atom_site_fract_y
_atom_site_fract_z
_atom_site_U_iso_or_equiv
_atom_site_adp_type
_atom_site_calc_flag
_atom_site_refinement_flags
_atom_site_occupancy
_atom_site_disorder_assembly
_atom_site_disorder_group
C C3 0.66849(13) 1.10349(14) -0.10449(11) 0.0605(4) Uani d . 1 . .
C C4 0.67622(12) 0.88189(13) -0.00473(10) 0.0514(4) Uani d . 1 . .
C C5 0.68639(11) 0.87969(14) -0.09323(9) 0.0494(3) Uani d . 1 A .
C C1 0.6450(5) 0.9997(11) 0.0354(8) 0.065(2) Uani d P 0.553(4) A 1
O O1 0.6346(7) 1.0033(10) 0.1119(7) 0.114(3) Uani d P 0.553(4) A 1
C C2 0.6193(3) 1.1038(3) -0.0289(2) 0.0658(10) Uani d P 0.553(4) A 1
H H2A 0.5515 1.0993 -0.0475 0.079 Uiso calc PR 0.553(4) A 1
H H2B 0.6314 1.1830 0.0009 0.079 Uiso calc PR 0.553(4) A 1
C C6 0.6317(4) 1.1921(4) -0.1762(3) 0.0794(12) Uani d P 0.553(4) A 1
H H6A 0.5657 1.1746 -0.1940 0.119 Uiso calc PR 0.553(4) A 1
H H6B 0.6676 1.1816 -0.2249 0.119 Uiso calc PR 0.553(4) A 1
H H6C 0.6382 1.2765 -0.1553 0.119 Uiso calc PR 0.553(4) A 1
C C7 0.7797(3) 1.1317(4) -0.0800(3) 0.0873(13) Uani d P 0.553(4) A 1
H H7A 0.7875 1.2129 -0.0537 0.131 Uiso calc PR 0.553(4) A 1
H H7B 0.8112 1.1295 -0.1319 0.131 Uiso calc PR 0.553(4) A 1
H H7C 0.8069 1.0696 -0.0398 0.131 Uiso calc PR 0.553(4) A 1
C C1' 0.6818(6) 1.0036(14) 0.0428(10) 0.060(2) Uani d P 0.447(4) A 2
O O1' 0.6711(7) 1.0167(11) 0.1174(8) 0.0697(17) Uani d P 0.447(4) A 2
C C2' 0.7037(4) 1.1160(4) -0.0090(3) 0.0685(13) Uani d P 0.447(4) A 2
H H2'1 0.7721 1.1291 -0.0027 0.082 Uiso calc PR 0.447(4) A 2
H H2'2 0.6746 1.1890 0.0143 0.082 Uiso calc PR 0.447(4) A 2
C C7' 0.5527(3) 1.0980(4) -0.1099(3) 0.0755(13) Uani d P 0.447(4) A 2
H H7'1 0.5340 1.0260 -0.0789 0.113 Uiso calc PR 0.447(4) A 2
H H7'2 0.5262 1.0926 -0.1698 0.113 Uiso calc PR 0.447(4) A 2
H H7'3 0.5297 1.1722 -0.0843 0.113 Uiso calc PR 0.447(4) A 2
C C6' 0.6941(6) 1.2082(6) -0.1583(4) 0.0936(19) Uani d P 0.447(4) A 2
H H6'1 0.6725 1.2850 -0.1350 0.140 Uiso calc PR 0.447(4) A 2
H H6'2 0.6645 1.1974 -0.2169 0.140 Uiso calc PR 0.447(4) A 2
H H6'3 0.7620 1.2110 -0.1583 0.140 Uiso calc PR 0.447(4) A 2
C C8 0.68071(12) 0.77025(13) 0.04199(10) 0.0515(4) Uani d . 1 A .
H H8 0.6738 0.7719 0.1012 0.062 Uiso calc R 1 . .
C C9 0.69514(10) 0.65732(12) 0.00237(9) 0.0440(3) Uani d . 1 . .
C C10 0.70566(10) 0.65759(14) -0.08622(9) 0.0499(3) Uani d . 1 A .
H H10 0.7153 0.5823 -0.1141 0.060 Uiso calc R 1 . .
C C11 0.70207(11) 0.76656(15) -0.13332(10) 0.0544(4) Uani d . 1 . .
H H11 0.7102 0.7646 -0.1923 0.065 Uiso calc R 1 A .
C C12 0.69536(10) 0.53436(12) 0.04860(10) 0.0468(3) Uani d . 1 A .
C C13 0.59930(11) 0.41391(14) 0.21344(11) 0.0538(4) Uani d . 1 . .
C C14 0.53721(13) 0.52843(17) 0.18794(15) 0.0753(5) Uani d . 1 . .
H H14A 0.5673 0.6019 0.2140 0.113 Uiso calc R 1 . .
H H14B 0.4759 0.5178 0.2082 0.113 Uiso calc R 1 . .
H H14C 0.5296 0.5373 0.1257 0.113 Uiso calc R 1 . .
C C15 0.60593(14) 0.39710(18) 0.31198(13) 0.0715(5) Uani d . 1 . .
H H15A 0.6370 0.3193 0.3279 0.107 Uiso calc R 1 . .
H H15B 0.5430 0.3967 0.3299 0.107 Uiso calc R 1 . .
H H15C 0.6420 0.4647 0.3401 0.107 Uiso calc R 1 . .
C C16 0.55686(12) 0.29932(16) 0.16431(14) 0.0702(5) Uani d . 1 . .
H H16A 0.5496 0.3161 0.1028 0.105 Uiso calc R 1 . .
H H16B 0.4957 0.2808 0.1828 0.105 Uiso calc R 1 . .
H H16C 0.5985 0.2291 0.1764 0.105 Uiso calc R 1 . .
C C17 0.76979(10) 0.35224(11) 0.20322(9) 0.0419(3) Uani d . 1 . .
C C18 0.86257(9) 0.37282(12) 0.16645(9) 0.0426(3) Uani d . 1 . .
C C19 0.91465(10) 0.48329(13) 0.17253(10) 0.0475(3) Uani d . 1 . .
H H19 0.8915 0.5525 0.2000 0.057 Uiso calc R 1 . .
C C20 1.00090(11) 0.49090(14) 0.13791(10) 0.0530(4) Uani d . 1 . .
C C21 1.03369(11) 0.38643(16) 0.09734(11) 0.0582(4) Uani d . 1 . .
H H21 1.0906 0.3920 0.0725 0.070 Uiso calc R 1 . .
C C22 0.98488(11) 0.27454(15) 0.09244(11) 0.0561(4) Uani d . 1 . .
C C23 0.89924(10) 0.26895(13) 0.12762(10) 0.0494(3) Uani d . 1 . .
H H23 0.8655 0.1942 0.1253 0.059 Uiso calc R 1 . .
C C24 1.05961(13) 0.60902(17) 0.14489(14) 0.0745(5) Uani d . 1 . .
H H24A 1.0845 0.6224 0.2046 0.112 Uiso calc R 1 . .
H H24B 1.0203 0.6786 0.1246 0.112 Uiso calc R 1 . .
H H24C 1.1113 0.6011 0.1099 0.112 Uiso calc R 1 . .
C C25 1.02483(16) 0.16056(19) 0.05138(16) 0.0862(6) Uani d . 1 . .
H H25A 1.0685 0.1864 0.0114 0.129 Uiso calc R 1 . .
H H25B 0.9737 0.1137 0.0206 0.129 Uiso calc R 1 . .
H H25C 1.0577 0.1092 0.0961 0.129 Uiso calc R 1 . .
N N1 0.71169(8) 0.54096(10) 0.13664(8) 0.0442(3) Uani d . 1 . .
H H1 0.7207(11) 0.6105(16) 0.1645(11) 0.053 Uiso d . 1 . .
N N2 0.69837(8) 0.43704(10) 0.18823(8) 0.0448(3) Uani d . 1 A .
O O2 0.68091(10) 0.98341(11) -0.14408(8) 0.0697(4) Uani d . 1 A .
O O3 0.68252(10) 0.43588(10) 0.00964(8) 0.0680(3) Uani d . 1 . .
O O4 0.75822(7) 0.25569(9) 0.24413(7) 0.0527(3) Uani d . 1 . .

loop_
_atom_site_aniso_label
_atom_site_aniso_U_11
_atom_site_aniso_U_22
_atom_site_aniso_U_33
_atom_site_aniso_U_12
_atom_site_aniso_U_13
_atom_site_aniso_U_23
C3 0.0823(11) 0.0413(8) 0.0569(9) -0.0035(7) 0.0036(8) 0.0097(7)
C4 0.0704(9) 0.0384(7) 0.0462(8) 0.0063(6) 0.0101(7) 0.0034(6)
C5 0.0560(8) 0.0456(8) 0.0478(8) 0.0026(6) 0.0105(6) 0.0064(6)
C1 0.100(5) 0.040(2) 0.059(4) 0.013(4) 0.027(5) 0.004(2)
O1 0.236(10) 0.046(3) 0.070(4) 0.024(5) 0.064(6) 0.004(2)
C2 0.092(3) 0.0395(14) 0.069(2) 0.0125(15) 0.0221(18) 0.0105(13)
C6 0.114(4) 0.053(2) 0.070(2) 0.005(2) 0.007(3) 0.0194(18)
C7 0.080(2) 0.066(2) 0.115(3) -0.0203(18) 0.006(2) 0.008(2)
C1' 0.088(6) 0.043(3) 0.049(3) 0.014(5) 0.007(5) 0.0066(19)
O1' 0.121(4) 0.042(3) 0.045(2) 0.010(2) 0.008(3) -0.0031(18)
C2' 0.090(3) 0.047(2) 0.066(2) -0.0059(19) -0.003(2) -0.0011(17)
C7' 0.073(3) 0.078(3) 0.074(3) 0.015(2) 0.002(2) 0.008(2)
C6' 0.138(6) 0.068(3) 0.079(4) -0.023(4) 0.030(4) 0.018(3)
C8 0.0718(10) 0.0418(7) 0.0416(7) 0.0084(7) 0.0097(7) 0.0023(6)
C9 0.0468(7) 0.0375(7) 0.0467(7) 0.0039(5) 0.0010(6) 0.0006(6)
C10 0.0540(8) 0.0450(8) 0.0503(8) 0.0081(6) 0.0043(6) -0.0066(6)
C11 0.0645(9) 0.0576(9) 0.0427(8) 0.0072(7) 0.0129(7) 0.0002(7)
C12 0.0518(8) 0.0355(7) 0.0519(8) 0.0041(6) 0.0012(6) -0.0016(6)
C13 0.0501(8) 0.0415(7) 0.0715(10) 0.0016(6) 0.0140(7) -0.0001(7)
C14 0.0567(10) 0.0608(10) 0.1105(16) 0.0147(8) 0.0189(10) 0.0057(10)
C15 0.0796(12) 0.0646(10) 0.0756(12) 0.0033(9) 0.0318(9) 0.0017(9)
C16 0.0560(9) 0.0571(10) 0.0980(14) -0.0107(8) 0.0109(9) -0.0075(9)
C17 0.0512(7) 0.0313(6) 0.0425(7) 0.0004(5) 0.0026(6) -0.0010(5)
C18 0.0481(7) 0.0369(6) 0.0416(7) 0.0041(5) -0.0002(5) 0.0023(5)
C19 0.0535(8) 0.0378(7) 0.0508(8) 0.0004(6) 0.0034(6) -0.0028(6)
C20 0.0506(8) 0.0504(8) 0.0570(9) -0.0030(6) 0.0012(6) 0.0018(7)
C21 0.0483(8) 0.0636(10) 0.0640(10) 0.0033(7) 0.0114(7) -0.0005(8)
C22 0.0562(9) 0.0530(9) 0.0592(9) 0.0098(7) 0.0069(7) -0.0067(7)
C23 0.0544(8) 0.0381(7) 0.0549(8) 0.0028(6) 0.0025(6) -0.0028(6)
C24 0.0652(10) 0.0628(11) 0.0964(14) -0.0170(8) 0.0124(10) -0.0043(10)
C25 0.0850(13) 0.0685(12) 0.1098(16) 0.0131(10) 0.0317(12) -0.0227(11)
N1 0.0548(7) 0.0272(5) 0.0495(7) 0.0011(5) 0.0016(5) 0.0022(5)
N2 0.0496(6) 0.0315(5) 0.0539(7) 0.0017(5) 0.0079(5) 0.0049(5)
O2 0.1092(10) 0.0515(6) 0.0522(6) 0.0076(6) 0.0257(6) 0.0124(5)
O3 0.1024(9) 0.0384(6) 0.0610(7) 0.0002(6) -0.0009(6) -0.0085(5)
O4 0.0645(6) 0.0345(5) 0.0598(6) 0.0032(4) 0.0096(5) 0.0099(4)

loop_
_atom_type_symbol
_atom_type_description
_atom_type_scat_dispersion_real
_atom_type_scat_dispersion_imag
_atom_type_scat_source
C C 0.0033 0.0016 'International Tables Vol C Tables 4.2.6.8 and 6.1.1.4'
H H 0.0000 0.0000 'International Tables Vol C Tables 4.2.6.8 and 6.1.1.4'
N N 0.0061 0.0033 'International Tables Vol C Tables 4.2.6.8 and 6.1.1.4'
O O 0.0106 0.0060 'International Tables Vol C Tables 4.2.6.8 and 6.1.1.4'

loop_
_geom_angle_atom_site_label_1
_geom_angle_atom_site_label_2
_geom_angle_atom_site_label_3
_geom_angle_site_symmetry_1
_geom_angle_site_symmetry_3
_geom_angle
_geom_angle_publ_flag
C2 C3 O2 . . 116.33(16) ?
C2 C3 C6' . . 129.6(3) ?
O2 C3 C6' . . 113.1(3) ?
C2 C3 C6 . . 116.2(3) ?
O2 C3 C6 . . 107.3(2) ?
C2 C3 C2' . . 48.4(2) ?
O2 C3 C2' . . 116.81(19) ?
C6' C3 C2' . . 114.3(3) ?
C6 C3 C2' . . 135.4(3) ?
C2 C3 C7 . . 111.2(3) ?
O2 C3 C7 . . 96.03(19) ?
C6' C3 C7 . . 72.1(4) ?
C6 C3 C7 . . 107.7(3) ?
C2' C3 C7 . . 62.9(3) ?
C2 C3 C7' . . 57.5(2) ?
O2 C3 C7' . . 96.6(2) ?
C6' C3 C7' . . 108.0(4) ?
C6 C3 C7' . . 73.9(3) ?
C2' C3 C7' . . 105.9(3) ?
C7 C3 C7' . . 166.1(3) ?
C5 C4 C8 . . 119.40(13) ?
C5 C4 C1 . . 119.3(5) ?
C8 C4 C1 . . 120.5(5) ?
C5 C4 C1' . . 119.5(6) ?
C8 C4 C1' . . 119.8(6) ?
O2 C5 C11 . . 117.17(13) ?
O2 C5 C4 . . 123.34(13) ?
C11 C5 C4 . . 119.48(13) ?
O1 C1 C4 . . 120.5(10) ?
O1 C1 C2 . . 125.0(10) ?
C4 C1 C2 . . 114.3(8) ?
C3 C2 C1 . . 115.7(4) ?
C3 C2 H2A . . 108.4 ?
C1 C2 H2A . . 108.4 ?
C3 C2 H2B . . 108.4 ?
C1 C2 H2B . . 108.4 ?
H2A C2 H2B . . 107.4 ?
C3 C6 H6A . . 109.5 ?
C3 C6 H6B . . 109.5 ?
C3 C6 H6C . . 109.5 ?
C3 C7 H7A . . 109.5 ?
C3 C7 H7B . . 109.5 ?
C3 C7 H7C . . 109.5 ?
O1' C1' C4 . . 125.0(12) ?
O1' C1' C2' . . 118.7(12) ?
C4 C1' C2' . . 116.2(10) ?
C1' C2' C3 . . 112.6(6) ?
C1' C2' H2'1 . . 109.1 ?
C3 C2' H2'1 . . 109.1 ?
C1' C2' H2'2 . . 109.1 ?
C3 C2' H2'2 . . 109.1 ?
H2'1 C2' H2'2 . . 107.8 ?
C3 C7' H7'1 . . 109.5 ?
C3 C7' H7'2 . . 109.5 ?
H7'1 C7' H7'2 . . 109.5 ?
C3 C7' H7'3 . . 109.5 ?
H7'1 C7' H7'3 . . 109.5 ?
H7'2 C7' H7'3 . . 109.5 ?
C3 C6' H6'1 . . 109.5 ?
C3 C6' H6'2 . . 109.5 ?
H6'1 C6' H6'2 . . 109.5 ?
C3 C6' H6'3 . . 109.5 ?
H6'1 C6' H6'3 . . 109.5 ?
H6'2 C6' H6'3 . . 109.5 ?
C9 C8 C4 . . 121.44(13) ?
C9 C8 H8 . . 119.3 ?
C4 C8 H8 . . 119.3 ?
C8 C9 C10 . . 118.11(12) ?
C8 C9 C12 . . 123.42(12) ?
C10 C9 C12 . . 118.41(12) ?
C11 C10 C9 . . 121.39(13) ?
C11 C10 H10 . . 119.3 ?
C9 C10 H10 . . 119.3 ?
C10 C11 C5 . . 120.18(13) ?
C10 C11 H11 . . 119.9 ?
C5 C11 H11 . . 119.9 ?
O3 C12 N1 . . 122.71(13) ?
O3 C12 C9 . . 122.21(13) ?
N1 C12 C9 . . 115.07(11) ?
N2 C13 C15 . . 108.69(13) ?
N2 C13 C16 . . 109.02(12) ?
C15 C13 C16 . . 112.19(14) ?
N2 C13 C14 . . 108.80(12) ?
C15 C13 C14 . . 108.68(15) ?
C16 C13 C14 . . 109.40(15) ?
C13 C14 H14A . . 109.5 ?
C13 C14 H14B . . 109.5 ?
H14A C14 H14B . . 109.5 ?
C13 C14 H14C . . 109.5 ?
H14A C14 H14C . . 109.5 ?
H14B C14 H14C . . 109.5 ?
C13 C15 H15A . . 109.5 ?
C13 C15 H15B . . 109.5 ?
H15A C15 H15B . . 109.5 ?
C13 C15 H15C . . 109.5 ?
H15A C15 H15C . . 109.5 ?
H15B C15 H15C . . 109.5 ?
C13 C16 H16A . . 109.5 ?
C13 C16 H16B . . 109.5 ?
H16A C16 H16B . . 109.5 ?
C13 C16 H16C . . 109.5 ?
H16A C16 H16C . . 109.5 ?
H16B C16 H16C . . 109.5 ?
O4 C17 N2 . . 120.62(12) ?
O4 C17 C18 . . 119.25(12) ?
N2 C17 C18 . . 120.08(11) ?
C19 C18 C23 . . 119.26(13) ?
C19 C18 C17 . . 125.24(12) ?
C23 C18 C17 . . 115.41(12) ?
C20 C19 C18 . . 120.35(13) ?
C20 C19 H19 . . 119.8 ?
C18 C19 H19 . . 119.8 ?
C21 C20 C19 . . 118.65(14) ?
C21 C20 C24 . . 119.92(15) ?
C19 C20 C24 . . 121.42(14) ?
C22 C21 C20 . . 122.29(14) ?
C22 C21 H21 . . 118.9 ?
C20 C21 H21 . . 118.9 ?
C21 C22 C23 . . 118.06(14) ?
C21 C22 C25 . . 120.98(15) ?
C23 C22 C25 . . 120.94(15) ?
C22 C23 C18 . . 121.33(13) ?
C22 C23 H23 . . 119.3 ?
C18 C23 H23 . . 119.3 ?
C20 C24 H24A . . 109.5 ?
C20 C24 H24B . . 109.5 ?
H24A C24 H24B . . 109.5 ?
C20 C24 H24C . . 109.5 ?
H24A C24 H24C . . 109.5 ?
H24B C24 H24C . . 109.5 ?
C22 C25 H25A . . 109.5 ?
C22 C25 H25B . . 109.5 ?
H25A C25 H25B . . 109.5 ?
C22 C25 H25C . . 109.5 ?
H25A C25 H25C . . 109.5 ?
H25B C25 H25C . . 109.5 ?
C12 N1 N2 . . 120.89(11) ?
C12 N1 H1 . . 123.0(11) ?
N2 N1 H1 . . 115.2(11) ?
C17 N2 N1 . . 119.06(11) ?
C17 N2 C13 . . 122.53(11) ?
N1 N2 C13 . . 117.73(10) ?
C5 O2 C3 . . 119.03(12) ?

loop_
_geom_bond_atom_site_label_1
_geom_bond_atom_site_label_2
_geom_bond_site_symmetry_2
_geom_bond_distance
_geom_bond_publ_flag
C3 C2 . 1.423(4) ?
C3 O2 . 1.4416(19) ?
C3 C6' . 1.464(5) ?
C3 C6 . 1.504(4) ?
C3 C2' . 1.509(4) ?
C3 C7 . 1.602(4) ?
C3 C7' . 1.629(5) ?
C4 C5 . 1.390(2) ?
C4 C8 . 1.3928(19) ?
C4 C1 . 1.492(11) ?
C4 C1' . 1.492(15) ?
C5 O2 . 1.3562(17) ?
C5 C11 . 1.388(2) ?
C1 O1 . 1.207(16) ?
C1 C2 . 1.509(12) ?
C2 H2A . 0.9700 ?
C2 H2B . 0.9700 ?
C6 H6A . 0.9600 ?
C6 H6B . 0.9600 ?
C6 H6C . 0.9600 ?
C7 H7A . 0.9600 ?
C7 H7B . 0.9600 ?
C7 H7C . 0.9600 ?
C1' O1' . 1.186(19) ?
C1' C2' . 1.495(15) ?
C2' H2'1 . 0.9700 ?
C2' H2'2 . 0.9700 ?
C7' H7'1 . 0.9600 ?
C7' H7'2 . 0.9600 ?
C7' H7'3 . 0.9600 ?
C6' H6'1 . 0.9600 ?
C6' H6'2 . 0.9600 ?
C6' H6'3 . 0.9600 ?
C8 C9 . 1.3794(19) ?
C8 H8 . 0.9300 ?
C9 C10 . 1.392(2) ?
C9 C12 . 1.4962(18) ?
C10 C11 . 1.372(2) ?
C10 H10 . 0.9300 ?
C11 H11 . 0.9300 ?
C12 O3 . 1.2165(17) ?
C12 N1 . 1.3547(19) ?
C13 N2 . 1.5143(18) ?
C13 C15 . 1.524(3) ?
C13 C16 . 1.528(2) ?
C13 C14 . 1.532(2) ?
C14 H14A . 0.9600 ?
C14 H14B . 0.9600 ?
C14 H14C . 0.9600 ?
C15 H15A . 0.9600 ?
C15 H15B . 0.9600 ?
C15 H15C . 0.9600 ?
C16 H16A . 0.9600 ?
C16 H16B . 0.9600 ?
C16 H16C . 0.9600 ?
C17 O4 . 1.2310(15) ?
C17 N2 . 1.3572(17) ?
C17 C18 . 1.5016(19) ?
C18 C19 . 1.3896(19) ?
C18 C23 . 1.3898(19) ?
C19 C20 . 1.387(2) ?
C19 H19 . 0.9300 ?
C20 C21 . 1.386(2) ?
C20 C24 . 1.509(2) ?
C21 C22 . 1.379(2) ?
C21 H21 . 0.9300 ?
C22 C23 . 1.382(2) ?
C22 C25 . 1.512(2) ?
C23 H23 . 0.9300 ?
C24 H24A . 0.9600 ?
C24 H24B . 0.9600 ?
C24 H24C . 0.9600 ?
C25 H25A . 0.9600 ?
C25 H25B . 0.9600 ?
C25 H25C . 0.9600 ?
N1 N2 . 1.3924(15) ?
N1 H1 . 0.862(17) ?

loop_
_geom_hbond_atom_site_label_D
_geom_hbond_atom_site_label_H
_geom_hbond_atom_site_label_A
_geom_hbond_site_symmetry_A
_geom_hbond_distance_DH
_geom_hbond_distance_HA
_geom_hbond_distance_DA
_geom_hbond_angle_DHA
C16 H16C O4 . 0.96 2.39 3.007(2) 121
C15 H15A O4 . 0.96 2.36 2.918(2) 117
C8 H8 O4 2_655 0.93 2.48 3.3214(18) 151
N1 H1 O4 2_655 0.862(17) 2.096(18) 2.9442(15) 167.8(15)

loop_
_geom_torsion_atom_site_label_1
_geom_torsion_atom_site_label_2
_geom_torsion_atom_site_label_3
_geom_torsion_atom_site_label_4
_geom_torsion_site_symmetry_1
_geom_torsion_site_symmetry_2
_geom_torsion_site_symmetry_3
_geom_torsion_site_symmetry_4
_geom_torsion
_geom_torsion_publ_flag
C8 C4 C5 O2 . . . . 178.51(15) ?
C1 C4 C5 O2 . . . . 8.4(4) ?
C1' C4 C5 O2 . . . . -14.6(4) ?
C8 C4 C5 C11 . . . . -0.8(2) ?
C1 C4 C5 C11 . . . . -170.9(4) ?
C1' C4 C5 C11 . . . . 166.0(4) ?
C5 C4 C1 O1 . . . . 179.1(7) ?
C8 C4 C1 O1 . . . . 9.2(9) ?
C1' C4 C1 O1 . . . . -85(3) ?
C5 C4 C1 C2 . . . . 5.0(7) ?
C8 C4 C1 C2 . . . . -164.9(4) ?
C1' C4 C1 C2 . . . . 101(3) ?
O2 C3 C2 C1 . . . . 41.7(5) ?
C6' C3 C2 C1 . . . . -150.7(6) ?
C6 C3 C2 C1 . . . . 169.6(5) ?
C2' C3 C2 C1 . . . . -61.8(5) ?
C7 C3 C2 C1 . . . . -66.8(5) ?
C7' C3 C2 C1 . . . . 122.4(5) ?
O1 C1 C2 C3 . . . . 156.6(8) ?
C4 C1 C2 C3 . . . . -29.6(7) ?
C5 C4 C1' O1' . . . . 177.5(8) ?
C8 C4 C1' O1' . . . . -15.7(11) ?
C1 C4 C1' O1' . . . . 82(3) ?
C5 C4 C1' C2' . . . . -3.3(8) ?
C8 C4 C1' C2' . . . . 163.5(4) ?
C1 C4 C1' C2' . . . . -99(3) ?
O1' C1' C2' C3 . . . . -151.4(8) ?
C4 C1' C2' C3 . . . . 29.4(8) ?
C2 C3 C2' C1' . . . . 61.4(5) ?
O2 C3 C2' C1' . . . . -41.0(6) ?
C6' C3 C2' C1' . . . . -176.2(6) ?
C6 C3 C2' C1' . . . . 148.0(6) ?
C7 C3 C2' C1' . . . . -123.8(6) ?
C7' C3 C2' C1' . . . . 65.1(6) ?
C5 C4 C8 C9 . . . . 0.1(2) ?
C1 C4 C8 C9 . . . . 170.0(4) ?
C1' C4 C8 C9 . . . . -166.8(4) ?
C4 C8 C9 C10 . . . . 0.3(2) ?
C4 C8 C9 C12 . . . . -176.65(14) ?
C8 C9 C10 C11 . . . . 0.1(2) ?
C12 C9 C10 C11 . . . . 177.22(13) ?
C9 C10 C11 C5 . . . . -0.9(2) ?
O2 C5 C11 C10 . . . . -178.14(14) ?
C4 C5 C11 C10 . . . . 1.2(2) ?
C8 C9 C12 O3 . . . . 159.80(15) ?
C10 C9 C12 O3 . . . . -17.1(2) ?
C8 C9 C12 N1 . . . . -20.8(2) ?
C10 C9 C12 N1 . . . . 162.30(13) ?
O4 C17 C18 C19 . . . . -134.18(14) ?
N2 C17 C18 C19 . . . . 48.51(19) ?
O4 C17 C18 C23 . . . . 42.43(18) ?
N2 C17 C18 C23 . . . . -134.88(13) ?
C23 C18 C19 C20 . . . . 1.9(2) ?
C17 C18 C19 C20 . . . . 178.41(13) ?
C18 C19 C20 C21 . . . . 0.0(2) ?
C18 C19 C20 C24 . . . . -179.00(15) ?
C19 C20 C21 C22 . . . . -1.9(2) ?
C24 C20 C21 C22 . . . . 177.18(17) ?
C20 C21 C22 C23 . . . . 1.7(2) ?
C20 C21 C22 C25 . . . . -177.15(17) ?
C21 C22 C23 C18 . . . . 0.4(2) ?
C25 C22 C23 C18 . . . . 179.19(16) ?
C19 C18 C23 C22 . . . . -2.1(2) ?
C17 C18 C23 C22 . . . . -178.97(13) ?
O3 C12 N1 N2 . . . . -11.2(2) ?
C9 C12 N1 N2 . . . . 169.32(11) ?
O4 C17 N2 N1 . . . . -175.61(12) ?
C18 C17 N2 N1 . . . . 1.66(18) ?
O4 C17 N2 C13 . . . . -5.3(2) ?
C18 C17 N2 C13 . . . . 171.97(12) ?
C12 N1 N2 C17 . . . . 84.40(16) ?
C12 N1 N2 C13 . . . . -86.37(16) ?
C15 C13 N2 C17 . . . . 61.36(17) ?
C16 C13 N2 C17 . . . . -61.21(18) ?
C14 C13 N2 C17 . . . . 179.54(14) ?
C15 C13 N2 N1 . . . . -128.22(13) ?
C16 C13 N2 N1 . . . . 109.21(14) ?
C14 C13 N2 N1 . . . . -10.03(19) ?
C11 C5 O2 C3 . . . . -177.56(14) ?
C4 C5 O2 C3 . . . . 3.1(2) ?
C2 C3 O2 C5 . . . . -28.9(3) ?
C6' C3 O2 C5 . . . . 161.4(4) ?
C6 C3 O2 C5 . . . . -160.9(3) ?
C2' C3 O2 C5 . . . . 25.7(3) ?
C7 C3 O2 C5 . . . . 88.4(2) ?
C7' C3 O2 C5 . . . . -85.8(2) ?
